data_1544512
loop_
_publ_author_name
'Shopov, Dimitar Y.'
'Rudshteyn, Benjamin'
'Campos, Jes\'us'
'Vinyard, David J.'
'Batista, Victor S.'
'Brudvig, Gary W.'
'Crabtree, Robert H.'

_publ_section_title
;
 A full set of iridium(iv) pyridine-alkoxide stereoisomers: highly
 geometry-dependent redox properties.
;
_journal_issue 2
_journal_name_full 'Chemical science'
_journal_page_first 1642
_journal_page_last 1652
_journal_paper_doi 10.1039/c6sc03758e
_journal_volume 8
_journal_year 2017
_chemical_formula_moiety 'C16 H21 Cl2 Ir N2 O2, H2 O'
_chemical_formula_sum 'C16 H23 Cl2 Ir N2 O3'
_chemical_formula_weight 554.46
_chemical_name_common 'Ir(pyalk)(Hpyalk)Cl2, red isomer'
_chemical_name_systematic 'Hydrogen cis-Cl, cis-O, cis-N-bis(2-{pyridin-2-yl}propan-2-olato)-dichloro-iridate(III)'
_space_group_crystal_system triclinic
_space_group_IT_number 2
_space_group_name_Hall '-P 1'
_space_group_name_H-M_alt 'P -1'
_symmetry_space_group_name_Hall '-P 1'
_symmetry_space_group_name_H-M 'P -1'
_atom_sites_solution_hydrogens mixed
_audit_creation_method SHELXL-2014/7
_audit_update_record
;
2016-10-17 deposited with the CCDC.
2016-11-07 downloaded from the CCDC.
;
_cell_angle_alpha 95.132(7)
_cell_angle_beta 109.482(8)
_cell_angle_gamma 110.349(8)
_cell_formula_units_Z 2
_cell_length_a 8.8884(3)
_cell_length_b 9.6675(3)
_cell_length_c 12.5862(9)
_cell_measurement_reflns_used 16196
_cell_measurement_temperature 93(2)
_cell_measurement_theta_max 30.5
_cell_measurement_theta_min 3.2
_cell_volume 929.79(12)
_computing_cell_refinement 'CrystalClear-SM Expert 2.0 r12 (Rigaku, 2011)'
_computing_data_collection 'CrystalClear-SM Expert 2.0 r12 (Rigaku, 2011)'
_computing_data_reduction 'CrystalClear-SM Expert 2.0 r12 (Rigaku, 2011)'
_computing_structure_refinement 'SHELXL-2014/7 (Sheldrick, 2014)'
_computing_structure_solution 'SHELXS-97 (Sheldrick, 2008)'
_diffrn_ambient_temperature 93(2)
_diffrn_detector_area_resol_mean 10
_diffrn_measured_fraction_theta_full 0.979
_diffrn_measured_fraction_theta_max 0.979
_diffrn_measurement_device_type 'Rigaku R-AXIS RAPID imaging plate'
_diffrn_measurement_method \w
_diffrn_radiation_monochromator graphite
_diffrn_radiation_source 'fine-focus sealed tube'
_diffrn_radiation_type MoK\a
_diffrn_radiation_wavelength 0.71073
_diffrn_reflns_av_R_equivalents 0.0260
_diffrn_reflns_av_unetI/netI 0.0175
_diffrn_reflns_Laue_measured_fraction_full 0.979
_diffrn_reflns_Laue_measured_fraction_max 0.979
_diffrn_reflns_limit_h_max 10
_diffrn_reflns_limit_h_min -10
_diffrn_reflns_limit_k_max 11
_diffrn_reflns_limit_k_min -11
_diffrn_reflns_limit_l_max 14
_diffrn_reflns_limit_l_min -14
_diffrn_reflns_number 16078
_diffrn_reflns_point_group_measured_fraction_full 0.979
_diffrn_reflns_point_group_measured_fraction_max 0.979
_diffrn_reflns_theta_full 25.028
_diffrn_reflns_theta_max 25.028
_diffrn_reflns_theta_min 3.217
_exptl_absorpt_coefficient_mu 7.484
_exptl_absorpt_correction_T_max 1.000
_exptl_absorpt_correction_T_min 0.854
_exptl_absorpt_correction_type multi-scan
_exptl_absorpt_process_details 'Jacobson, R. (1998) Private Communication'
_exptl_crystal_colour Yellow
_exptl_crystal_density_diffrn 1.980
_exptl_crystal_description Block
_exptl_crystal_F_000 536
_exptl_crystal_recrystallization_method 'Re-crystallisation from solvent: Dichloromethane, pentane'
_exptl_crystal_size_max 0.100
_exptl_crystal_size_mid 0.080
_exptl_crystal_size_min 0.060
_refine_diff_density_max 0.673
_refine_diff_density_min -0.651
_refine_diff_density_rms 0.104
_refine_ls_extinction_method none
_refine_ls_goodness_of_fit_ref 0.881
_refine_ls_hydrogen_treatment constr
_refine_ls_matrix_type full
_refine_ls_number_parameters 222
_refine_ls_number_reflns 3225
_refine_ls_number_restraints 0
_refine_ls_restrained_S_all 0.881
_refine_ls_R_factor_all 0.0183
_refine_ls_R_factor_gt 0.0171
_refine_ls_shift/su_max 0.003
_refine_ls_shift/su_mean 0.000
_refine_ls_structure_factor_coef Fsqd
_refine_ls_weighting_details 'w=1/[\s^2^(Fo^2^)+(0.0541P)^2^+5.9230P] where P=(Fo^2^+2Fc^2^)/3'
_refine_ls_weighting_scheme calc
_refine_ls_wR_factor_gt 0.0444
_refine_ls_wR_factor_ref 0.0452
_reflns_Friedel_coverage 0.000
_reflns_number_gt 3115
_reflns_number_total 3227
_reflns_threshold_expression 'I > 2\s(I)'
_cod_data_source_file c6sc03758e2.cif
_cod_data_source_block 6iii
_cod_depositor_comments
;Adding full bibliography for 1544510--1544517.cif.

 Adding full bibliography for 1544510--1544517.cif.
;
_cod_original_cell_volume 929.79(10)
_cod_database_code 1544512
_shelx_shelxl_version_number 2014/7
_shelx_space_group_comment
;
The symmetry employed for this shelxl refinement is uniquely defined
by the following loop, which should always be used as a source of
symmetry information in preference to the above space-group names.
They are only intended as comments.
;
_shelx_estimated_absorpt_t_min 0.522
_shelx_estimated_absorpt_t_max 0.662

loop_
_space_group_symop_operation_xyz
'x, y, z'
'-x, -y, -z'

loop_
_atom_site_label
_atom_site_type_symbol
_atom_site_fract_x
_atom_site_fract_y
_atom_site_fract_z
_atom_site_U_iso_or_equiv
_atom_site_adp_type
_atom_site_occupancy
_atom_site_site_symmetry_order
_atom_site_calc_flag
_atom_site_refinement_flags_posn
_atom_site_refinement_flags_adp
_atom_site_refinement_flags_occupancy
_atom_site_disorder_assembly
_atom_site_disorder_group
Ir1 Ir -0.00623(2) 0.91235(2) 0.74680(2) 0.01448(6) Uani 1 1 d . . . . .
N1 N -0.1433(4) 0.7330(3) 0.6124(3) 0.0197(6) Uani 1 1 d . . . . .
N2 N 0.2230(4) 0.9783(3) 0.7282(3) 0.0166(6) Uani 1 1 d . . . . .
O1 O 0.1548(3) 1.0758(3) 0.8995(2) 0.0193(5) Uani 1 1 d . . . . .
O2 O 0.0496(3) 0.7575(3) 0.8295(2) 0.0201(5) Uani 1 1 d . . . . .
C1 C -0.1462(5) 0.6001(4) 0.6379(3) 0.0226(8) Uani 1 1 d . . . . .
C2 C -0.2451(6) 0.4659(5) 0.5523(4) 0.0321(10) Uani 1 1 d . . . . .
H2 H -0.2449 0.3724 0.5700 0.039 Uiso 1 1 calc R U . . .
C3 C -0.3429(6) 0.4682(5) 0.4424(4) 0.0347(10) Uani 1 1 d . . . . .
H3 H -0.4121 0.3767 0.3842 0.042 Uiso 1 1 calc R U . . .
C4 C -0.3395(5) 0.6054(5) 0.4176(4) 0.0322(10) Uani 1 1 d . . . . .
H4 H -0.4060 0.6096 0.3421 0.039 Uiso 1 1 calc R U . . .
C6 C -0.0368(6) 0.6053(4) 0.7610(4) 0.0284(9) Uani 1 1 d . . . . .
C7 C -0.1530(8) 0.5089(5) 0.8155(4) 0.0565(16) Uani 1 1 d . . . . .
H7A H -0.0841 0.5217 0.8975 0.085 Uiso 1 1 calc R U . . .
H7B H -0.2013 0.4020 0.7755 0.085 Uiso 1 1 calc R U . . .
H7C H -0.2484 0.5411 0.8084 0.085 Uiso 1 1 calc R U . . .
C8 C 0.1058(7) 0.5499(6) 0.7594(5) 0.0547(16) Uani 1 1 d . . . . .
H8A H 0.1877 0.6224 0.7343 0.082 Uiso 1 1 calc R U . . .
H8B H 0.0518 0.4504 0.7055 0.082 Uiso 1 1 calc R U . . .
H8C H 0.1684 0.5415 0.8374 0.082 Uiso 1 1 calc R U . . .
C9 C 0.3585(5) 1.0951(4) 0.8097(3) 0.0190(7) Uani 1 1 d . . . . .
C10 C 0.5211(5) 1.1479(4) 0.8032(3) 0.0239(8) Uani 1 1 d . . . . .
H10 H 0.6158 1.2307 0.8616 0.029 Uiso 1 1 calc R U . . .
C11 C 0.5462(5) 1.0816(4) 0.7135(4) 0.0250(8) Uani 1 1 d . . . . .
H11 H 0.6577 1.1164 0.7094 0.030 Uiso 1 1 calc R U . . .
C12 C 0.4054(5) 0.9629(4) 0.6289(3) 0.0237(8) Uani 1 1 d . . . . .
H12 H 0.4182 0.9157 0.5648 0.028 Uiso 1 1 calc R U . . .
C13 C 0.2471(5) 0.9141(4) 0.6385(3) 0.0216(8) Uani 1 1 d . . . . .
H13 H 0.1509 0.8323 0.5801 0.026 Uiso 1 1 calc R U . . .
C14 C 0.3277(5) 1.1711(4) 0.9070(3) 0.0223(8) Uani 1 1 d . . . . .
C15 C 0.4584(5) 1.1812(6) 1.0249(4) 0.0393(11) Uani 1 1 d . . . . .
H15A H 0.4425 1.2386 1.0855 0.059 Uiso 1 1 calc R U . . .
H15B H 0.5770 1.2327 1.0284 0.059 Uiso 1 1 calc R U . . .
H15C H 0.4402 1.0788 1.0369 0.059 Uiso 1 1 calc R U . . .
C16 C 0.3315(6) 1.3257(4) 0.8887(4) 0.0353(10) Uani 1 1 d . . . . .
H16A H 0.2483 1.3138 0.8107 0.053 Uiso 1 1 calc R U . . .
H16B H 0.4490 1.3922 0.8975 0.053 Uiso 1 1 calc R U . . .
H16C H 0.2994 1.3705 0.9462 0.053 Uiso 1 1 calc R U . . .
Cl1 Cl -0.26028(11) 0.84780(10) 0.78524(8) 0.02322(19) Uani 1 1 d . . . . .
Cl2 Cl -0.06890(12) 1.09810(10) 0.64988(8) 0.02392(19) Uani 1 1 d . . . . .
O3 O -0.0421(3) 1.1807(3) 0.9563(2) 0.0255(6) Uani 1 1 d . . . . .
C5 C -0.2388(5) 0.7352(5) 0.5036(3) 0.0264(9) Uani 1 1 d . . . . .
H5 H -0.2357 0.8297 0.4865 0.032 Uiso 1 1 calc R U . . .
H1 H 0.1296 1.1244 0.9453 0.032 Uiso 0.6349 1 d . U P A 1
H3A H 0.0159 1.2377 1.0248 0.032 Uiso 0.6349 1 d . U P A 1
H3B H -0.0517 1.1798 1.0211 0.032 Uiso 0.6349 1 d . U P A 1
H1B H 0.0574 0.7997 0.8943 0.032 Uiso 0.3651 1 d . U P A 2
H3C H 0.0385 1.1483 0.9707 0.032 Uiso 0.3651 1 d . U P A 2
H3D H -0.1343 1.1076 0.9127 0.032 Uiso 0.3651 1 d . U P A 2

loop_
_atom_site_aniso_label
_atom_site_aniso_U_11
_atom_site_aniso_U_22
_atom_site_aniso_U_33
_atom_site_aniso_U_23
_atom_site_aniso_U_13
_atom_site_aniso_U_12
Ir1 0.01319(8) 0.01308(8) 0.01619(9) 0.00125(5) 0.00636(6) 0.00408(6)
N1 0.0189(15) 0.0197(16) 0.0224(17) 0.0033(12) 0.0113(14) 0.0070(13)
N2 0.0164(14) 0.0165(15) 0.0198(16) 0.0041(12) 0.0095(13) 0.0075(12)
O1 0.0161(12) 0.0160(12) 0.0228(14) -0.0020(10) 0.0097(11) 0.0028(10)
O2 0.0223(13) 0.0153(12) 0.0201(13) 0.0030(10) 0.0067(11) 0.0065(10)
C1 0.0185(18) 0.0223(19) 0.024(2) 0.0024(15) 0.0103(16) 0.0036(15)
C2 0.034(2) 0.022(2) 0.032(2) -0.0037(17) 0.013(2) 0.0030(17)
C3 0.030(2) 0.031(2) 0.027(2) -0.0111(17) 0.0087(19) 0.0007(18)
C4 0.027(2) 0.038(2) 0.021(2) -0.0024(17) 0.0076(18) 0.0050(19)
C6 0.036(2) 0.0149(18) 0.029(2) 0.0028(16) 0.0108(19) 0.0059(17)
C7 0.073(4) 0.028(2) 0.034(3) 0.007(2) 0.012(3) -0.011(2)
C8 0.052(3) 0.036(3) 0.058(3) -0.018(2) -0.009(3) 0.034(2)
C9 0.0207(18) 0.0161(17) 0.0214(19) 0.0051(14) 0.0102(16) 0.0067(15)
C10 0.0201(19) 0.0218(19) 0.027(2) 0.0052(16) 0.0090(17) 0.0062(16)
C11 0.0208(19) 0.026(2) 0.037(2) 0.0130(17) 0.0194(18) 0.0106(16)
C12 0.027(2) 0.0242(19) 0.028(2) 0.0080(16) 0.0175(18) 0.0126(16)
C13 0.0216(19) 0.0187(18) 0.0221(19) 0.0020(15) 0.0088(16) 0.0057(15)
C14 0.0147(17) 0.0195(18) 0.024(2) -0.0023(15) 0.0086(16) -0.0018(15)
C15 0.016(2) 0.067(3) 0.023(2) 0.002(2) 0.0058(18) 0.007(2)
C16 0.038(2) 0.018(2) 0.047(3) -0.0022(18) 0.025(2) 0.0026(18)
Cl1 0.0160(4) 0.0269(5) 0.0247(5) 0.0015(4) 0.0103(4) 0.0052(4)
Cl2 0.0264(5) 0.0238(5) 0.0254(5) 0.0090(4) 0.0104(4) 0.0132(4)
O3 0.0288(14) 0.0277(14) 0.0212(14) 0.0017(11) 0.0105(12) 0.0131(12)
C5 0.0233(19) 0.032(2) 0.021(2) 0.0031(16) 0.0105(17) 0.0074(17)

loop_
_atom_type_symbol
_atom_type_description
_atom_type_scat_dispersion_real
_atom_type_scat_dispersion_imag
_atom_type_scat_source
C C 0.0033 0.0016 'International Tables Vol C Tables 4.2.6.8 and 6.1.1.4'
H H 0.0000 0.0000 'International Tables Vol C Tables 4.2.6.8 and 6.1.1.4'
Cl Cl 0.1484 0.1585 'International Tables Vol C Tables 4.2.6.8 and 6.1.1.4'
Ir Ir -1.4442 7.9887 'International Tables Vol C Tables 4.2.6.8 and 6.1.1.4'
N N 0.0061 0.0033 'International Tables Vol C Tables 4.2.6.8 and 6.1.1.4'
O O 0.0106 0.0060 'International Tables Vol C Tables 4.2.6.8 and 6.1.1.4'

loop_
_geom_angle_atom_site_label_1
_geom_angle_atom_site_label_2
_geom_angle_atom_site_label_3
_geom_angle
N1 Ir1 O2 82.34(11)
N1 Ir1 N2 98.26(12)
O2 Ir1 N2 89.95(11)
N1 Ir1 O1 170.51(11)
O2 Ir1 O1 88.44(10)
N2 Ir1 O1 79.43(11)
N1 Ir1 Cl1 86.44(9)
O2 Ir1 Cl1 89.07(8)
N2 Ir1 Cl1 175.03(9)
O1 Ir1 Cl1 95.67(7)
N1 Ir1 Cl2 98.17(9)
O2 Ir1 Cl2 179.32(8)
N2 Ir1 Cl2 89.53(9)
O1 Ir1 Cl2 91.04(7)
Cl1 Ir1 Cl2 91.42(3)
C1 N1 C5 119.7(3)
C1 N1 Ir1 114.9(3)
C5 N1 Ir1 125.3(3)
C9 N2 C13 118.8(3)
C9 N2 Ir1 117.0(2)
C13 N2 Ir1 124.2(2)
C14 O1 Ir1 116.2(2)
C14 O1 H1 107.8
Ir1 O1 H1 130.0
C6 O2 Ir1 114.9(2)
C6 O2 H1B 134.2
Ir1 O2 H1B 95.1
N1 C1 C2 120.0(4)
N1 C1 C6 117.0(3)
C2 C1 C6 122.9(4)
C1 C2 C3 120.2(4)
C1 C2 H2 119.9
C3 C2 H2 119.9
C4 C3 C2 119.2(4)
C4 C3 H3 120.4
C2 C3 H3 120.4
C5 C4 C3 118.9(4)
C5 C4 H4 120.5
C3 C4 H4 120.5
O2 C6 C1 110.7(3)
O2 C6 C7 108.5(3)
C1 C6 C7 109.8(4)
O2 C6 C8 107.2(3)
C1 C6 C8 108.9(4)
C7 C6 C8 111.7(5)
C6 C7 H7A 109.5
C6 C7 H7B 109.5
H7A C7 H7B 109.5
C6 C7 H7C 109.5
H7A C7 H7C 109.5
H7B C7 H7C 109.5
C6 C8 H8A 109.5
C6 C8 H8B 109.5
H8A C8 H8B 109.5
C6 C8 H8C 109.5
H8A C8 H8C 109.5
H8B C8 H8C 109.5
N2 C9 C10 120.7(3)
N2 C9 C14 118.3(3)
C10 C9 C14 121.0(3)
C11 C10 C9 120.6(4)
C11 C10 H10 119.7
C9 C10 H10 119.7
C10 C11 C12 118.4(3)
C10 C11 H11 120.8
C12 C11 H11 120.8
C13 C12 C11 119.3(3)
C13 C12 H12 120.4
C11 C12 H12 120.4
N2 C13 C12 122.3(3)
N2 C13 H13 118.8
C12 C13 H13 118.8
O1 C14 C15 107.6(3)
O1 C14 C9 107.3(3)
C15 C14 C9 111.2(3)
O1 C14 C16 108.9(3)
C15 C14 C16 112.5(4)
C9 C14 C16 109.1(3)
C14 C15 H15A 109.5
C14 C15 H15B 109.5
H15A C15 H15B 109.5
C14 C15 H15C 109.5
H15A C15 H15C 109.5
H15B C15 H15C 109.5
C14 C16 H16A 109.5
C14 C16 H16B 109.5
H16A C16 H16B 109.5
C14 C16 H16C 109.5
H16A C16 H16C 109.5
H16B C16 H16C 109.5
H3A O3 H3B 44.6
H3C O3 H3D 106.4
N1 C5 C4 122.0(4)
N1 C5 H5 119.0
C4 C5 H5 119.0

loop_
_geom_bond_atom_site_label_1
_geom_bond_atom_site_label_2
_geom_bond_distance
Ir1 N1 1.996(3)
Ir1 O2 2.006(2)
Ir1 N2 2.014(3)
Ir1 O1 2.071(2)
Ir1 Cl1 2.3505(9)
Ir1 Cl2 2.3785(9)
N1 C1 1.346(5)
N1 C5 1.356(5)
N2 C9 1.342(5)
N2 C13 1.354(5)
O1 C14 1.457(4)
O1 H1 0.8449
O2 C6 1.429(4)
O2 H1B 0.8478
C1 C2 1.393(5)
C1 C6 1.515(6)
C2 C3 1.373(6)
C2 H2 0.9500
C3 C4 1.382(7)
C3 H3 0.9500
C4 C5 1.371(6)
C4 H4 0.9500
C6 C7 1.524(6)
C6 C8 1.543(6)
C7 H7A 0.9800
C7 H7B 0.9800
C7 H7C 0.9800
C8 H8A 0.9800
C8 H8B 0.9800
C8 H8C 0.9800
C9 C10 1.390(5)
C9 C14 1.521(5)
C10 C11 1.368(6)
C10 H10 0.9500
C11 C12 1.383(6)
C11 H11 0.9500
C12 C13 1.370(5)
C12 H12 0.9500
C13 H13 0.9500
C14 C15 1.519(6)
C14 C16 1.523(6)
C15 H15A 0.9800
C15 H15B 0.9800
C15 H15C 0.9800
C16 H16A 0.9800
C16 H16B 0.9800
C16 H16C 0.9800
O3 H3A 0.8567
O3 H3B 0.8488
O3 H3C 0.8509
O3 H3D 0.8369
C5 H5 0.9500
